data_4072530
loop_
_publ_author_name
'Cipot, Judy'
'McDonald, Robert'
'Ferguson, Michael J.'
'Schatte, Gabriele'
'Stradiotto, Mark'

_publ_section_title
;
 Cationic and Formally Zwitterionic Rhodium(I) and Iridium(I) Derivatives
 of a P,N-Substituted Indene:&#x00A0; A Comparative Synthetic, Structural,
 and Catalytic Investigation
;
_journal_issue 3
_journal_name_full Organometallics
_journal_page_first 594
_journal_paper_doi 10.1021/om060758c
_journal_volume 26
_journal_year 2007
_chemical_formula_sum 'C25 H38 F6 Ir N P2'
_chemical_formula_weight 720.70
_chemical_name_systematic
;
 ?
;
_space_group_IT_number 11
_symmetry_cell_setting monoclinic
_symmetry_space_group_name_Hall '-P 2yb'
_symmetry_space_group_name_H-M 'P 1 21/m 1'
_atom_sites_solution_hydrogens geom
_atom_sites_solution_primary direct
_atom_sites_solution_secondary difmap
_audit_creation_method SHELXL-97
_cell_angle_alpha 90.00
_cell_angle_beta 91.1816(12)
_cell_angle_gamma 90.00
_cell_formula_units_Z 4
_cell_length_a 14.5348(12)
_cell_length_b 9.9545(9)
_cell_length_c 18.5063(16)
_cell_measurement_temperature 193(2)
_cell_volume 2677.0(4)
_computing_structure_refinement 'SHELXL-97 (Sheldrick, 1997)'
_diffrn_ambient_temperature 193(2)
_diffrn_measured_fraction_theta_full 0.996
_diffrn_measured_fraction_theta_max 0.996
_diffrn_radiation_monochromator graphite
_diffrn_radiation_source 'fine-focus sealed tube'
_diffrn_radiation_type MoK\a
_diffrn_radiation_wavelength 0.71073
_diffrn_reflns_av_R_equivalents 0.0370
_diffrn_reflns_av_sigmaI/netI 0.0333
_diffrn_reflns_limit_h_max 18
_diffrn_reflns_limit_h_min -18
_diffrn_reflns_limit_k_max 12
_diffrn_reflns_limit_k_min -12
_diffrn_reflns_limit_l_max 23
_diffrn_reflns_limit_l_min -23
_diffrn_reflns_number 20721
_diffrn_reflns_theta_full 26.42
_diffrn_reflns_theta_max 26.42
_diffrn_reflns_theta_min 1.10
_exptl_absorpt_coefficient_mu 5.164
_exptl_absorpt_correction_T_max 0.5533
_exptl_absorpt_correction_T_min 0.1706
_exptl_absorpt_correction_type multi-scan
_exptl_crystal_density_diffrn 1.788
_exptl_crystal_density_method 'not measured'
_exptl_crystal_F_000 1424
_exptl_crystal_size_max 0.53
_exptl_crystal_size_mid 0.13
_exptl_crystal_size_min 0.13
_refine_diff_density_max 3.066
_refine_diff_density_min -0.501
_refine_diff_density_rms 0.117
_refine_ls_extinction_method none
_refine_ls_goodness_of_fit_ref 1.088
_refine_ls_hydrogen_treatment mixed
_refine_ls_matrix_type full
_refine_ls_number_parameters 571
_refine_ls_number_reflns 5809
_refine_ls_number_restraints 0
_refine_ls_restrained_S_all 1.088
_refine_ls_R_factor_all 0.0361
_refine_ls_R_factor_gt 0.0290
_refine_ls_shift/su_max 0.001
_refine_ls_shift/su_mean 0.000
_refine_ls_structure_factor_coef Fsqd
_refine_ls_weighting_details 'calc w=1/[\s^2^(Fo^2^)+(0.0370P)^2^+2.4823P] where P=(Fo^2^+2Fc^2^)/3'
_refine_ls_weighting_scheme calc
_refine_ls_wR_factor_gt 0.0706
_refine_ls_wR_factor_ref 0.0740
_reflns_number_gt 5030
_reflns_number_total 5809
_reflns_threshold_expression >2sigma(I)
_cod_data_source_file om060758csi20060821_033348.cif
_cod_data_source_block irpf6cation
_cod_depositor_comments
;
The following automatic conversions were performed:

'_symmetry_cell_setting' value 'Monoclinic' changed to 'monoclinic'
according to /home/saulius/struct/CIF-dictionaries/cif_core.dic
dictionary named 'cif_core.dic' version 2.4.1 from 2010-06-29.

Automatic conversion script
Id: cif_fix_values 1715 2011-07-08 13:25:40Z adriana 
;
_cod_original_sg_symbol_H-M 'P 21/m'
_cod_database_code 4072530

loop_
_symmetry_equiv_pos_as_xyz
'x, y, z'
'-x, y+1/2, -z'
'-x, -y, -z'
'x, -y-1/2, z'

loop_
_atom_site_label
_atom_site_type_symbol
_atom_site_fract_x
_atom_site_fract_y
_atom_site_fract_z
_atom_site_U_iso_or_equiv
_atom_site_adp_type
_atom_site_occupancy
_atom_site_symmetry_multiplicity
_atom_site_calc_flag
_atom_site_refinement_flags
_atom_site_disorder_assembly
_atom_site_disorder_group
Ir1A Ir 0.182027(13) 0.2500 0.316585(11) 0.02398(7) Uani 1 2 d S . .
P1A P 0.33739(12) 0.2345(15) 0.34175(9) 0.0198(19) Uani 0.50 1 d P A -1
N1A N 0.2254(4) 0.270(3) 0.2038(3) 0.028(5) Uani 0.50 1 d P A -1
C1A C 0.3716(4) 0.2500 0.1247(3) 0.0294(12) Uani 1 2 d S A .
H1AA H 0.3556 0.1689 0.0961 0.035 Uiso 0.50 1 calc PR . .
H1BA H 0.3556 0.3311 0.0961 0.035 Uiso 0.50 1 calc PR . .
C2A C 0.3245(4) 0.2500 0.1972(3) 0.0264(11) Uani 1 2 d S . .
C3A C 0.3841(4) 0.2500 0.2521(3) 0.0240(11) Uani 1 2 d S A .
C3AA C 0.4791(4) 0.2500 0.2239(3) 0.0236(11) Uani 1 2 d S . .
C4A C 0.5651(4) 0.2500 0.2583(3) 0.0285(12) Uani 1 2 d S A .
H4A H 0.5704 0.2500 0.3095 0.034 Uiso 1 2 calc SR . .
C5A C 0.6430(4) 0.2500 0.2162(3) 0.0324(13) Uani 1 2 d S . .
H5A H 0.7023 0.2500 0.2389 0.039 Uiso 1 2 calc SR A .
C6A C 0.6354(4) 0.2500 0.1417(3) 0.0351(13) Uani 1 2 d S A .
H6A H 0.6895 0.2500 0.1139 0.042 Uiso 1 2 calc SR . .
C7A C 0.5495(4) 0.2500 0.1067(3) 0.0330(13) Uani 1 2 d S . .
H7A H 0.5448 0.2500 0.0554 0.040 Uiso 1 2 calc SR A .
C7AA C 0.4717(4) 0.2500 0.1480(3) 0.0254(11) Uani 1 2 d S A .
C11A C 0.1317(15) 0.332(2) 0.4149(13) 0.033(4) Uani 0.50 1 d P A -1
H11A H 0.1745 0.3973 0.4396 0.040 Uiso 0.50 1 calc PR A -1
C12A C 0.1547(15) 0.197(2) 0.4254(13) 0.029(3) Uani 0.50 1 d P A -1
H12A H 0.2114 0.1825 0.4560 0.034 Uiso 0.50 1 calc PR A -1
C13A C 0.0872(8) 0.0796(9) 0.4271(5) 0.039(2) Uani 0.50 1 d P A -1
H13A H 0.0570 0.0783 0.4745 0.046 Uiso 0.50 1 calc PR A -1
H13B H 0.1216 -0.0057 0.4221 0.046 Uiso 0.50 1 calc PR A -1
C14A C 0.0126(8) 0.0882(11) 0.3664(8) 0.036(2) Uani 0.50 1 d P A -1
H14A H -0.0092 -0.0034 0.3541 0.044 Uiso 0.50 1 calc PR A -1
H14B H -0.0405 0.1402 0.3839 0.044 Uiso 0.50 1 calc PR A -1
C15A C 0.0494(8) 0.1541(13) 0.3000(7) 0.037(3) Uani 0.50 1 d P A -1
H15A H 0.0472 0.0943 0.2566 0.045 Uiso 0.50 1 calc PR A -1
C16A C 0.0368(9) 0.2860(10) 0.2833(8) 0.037(5) Uani 0.50 1 d P A -1
H16A H 0.0275 0.3039 0.2305 0.045 Uiso 0.50 1 calc PR A -1
C17A C -0.0054(9) 0.3895(13) 0.3314(7) 0.041(3) Uani 0.50 1 d P A -1
H17A H -0.0730 0.3774 0.3309 0.049 Uiso 0.50 1 calc PR A -1
H17B H 0.0079 0.4801 0.3122 0.049 Uiso 0.50 1 calc PR A -1
C18A C 0.0312(8) 0.3798(9) 0.4090(7) 0.035(2) Uani 0.50 1 d P A -1
H18A H -0.0079 0.3166 0.4360 0.042 Uiso 0.50 1 calc PR A -1
H18B H 0.0262 0.4691 0.4321 0.042 Uiso 0.50 1 calc PR A -1
C21A C 0.4033(6) 0.3607(11) 0.3961(4) 0.0328(18) Uani 0.50 1 d P A -1
H21A H 0.4704 0.3432 0.3898 0.039 Uiso 0.50 1 calc PR A -1
C22A C 0.3829(7) 0.3499(11) 0.4764(5) 0.048(2) Uani 0.50 1 d P A -1
H22A H 0.3980 0.2592 0.4935 0.058 Uiso 0.50 1 calc PR A -1
H22B H 0.3175 0.3678 0.4839 0.058 Uiso 0.50 1 calc PR A -1
H22C H 0.4201 0.4157 0.5034 0.058 Uiso 0.50 1 calc PR A -1
C23A C 0.3817(9) 0.5028(13) 0.3679(7) 0.052(3) Uani 0.50 1 d P A -1
H23A H 0.3957 0.5079 0.3164 0.062 Uiso 0.50 1 calc PR A -1
H23B H 0.4194 0.5683 0.3948 0.062 Uiso 0.50 1 calc PR A -1
H23C H 0.3164 0.5226 0.3746 0.062 Uiso 0.50 1 calc PR A -1
C24A C 0.3686(7) 0.0687(12) 0.3759(5) 0.031(2) Uani 0.50 1 d P A -1
H24A H 0.3346 0.0559 0.4218 0.037 Uiso 0.50 1 calc PR A -1
C25A C 0.3314(7) -0.0377(9) 0.3222(6) 0.045(2) Uani 0.50 1 d P A -1
H25A H 0.2659 -0.0210 0.3121 0.054 Uiso 0.50 1 calc PR A -1
H25B H 0.3391 -0.1274 0.3434 0.054 Uiso 0.50 1 calc PR A -1
H25C H 0.3655 -0.0323 0.2772 0.054 Uiso 0.50 1 calc PR A -1
C26A C 0.4687(6) 0.0433(11) 0.3934(5) 0.047(2) Uani 0.50 1 d P A -1
H26A H 0.4915 0.1117 0.4275 0.057 Uiso 0.50 1 calc PR A -1
H26B H 0.5041 0.0476 0.3490 0.057 Uiso 0.50 1 calc PR A -1
H26C H 0.4758 -0.0459 0.4152 0.057 Uiso 0.50 1 calc PR A -1
C27A C 0.2019(6) 0.4122(10) 0.1799(5) 0.039(2) Uani 0.50 1 d P A -1
H27A H 0.1357 0.4274 0.1845 0.047 Uiso 0.50 1 calc PR A -1
H27B H 0.2190 0.4244 0.1293 0.047 Uiso 0.50 1 calc PR A -1
H27C H 0.2359 0.4766 0.2103 0.047 Uiso 0.50 1 calc PR A -1
C28A C 0.1770(6) 0.1744(10) 0.1534(5) 0.038(2) Uani 0.50 1 d P A -1
H28A H 0.1103 0.1869 0.1567 0.045 Uiso 0.50 1 calc PR A -1
H28B H 0.1930 0.0820 0.1669 0.045 Uiso 0.50 1 calc PR A -1
H28C H 0.1959 0.1917 0.1038 0.045 Uiso 0.50 1 calc PR A -1
Ir1B Ir 0.671195(17) 0.76917(11) 0.185263(13) 0.0226(2) Uani 0.50 1 d P B -1
P1B P 0.82560(12) 0.743(9) 0.15839(9) 0.026(5) Uani 0.50 1 d P B -1
N1B N 0.7220(4) 0.733(4) 0.2981(3) 0.025(6) Uani 0.50 1 d P B -1
C1B C 0.8734(4) 0.7500 0.3747(3) 0.0378(14) Uani 1 2 d S B .
H1AB H 0.8596 0.6689 0.4034 0.045 Uiso 0.50 1 calc PR . .
H1BB H 0.8596 0.8311 0.4034 0.045 Uiso 0.50 1 calc PR . .
C2B C 0.8216(4) 0.7500 0.3043(3) 0.0241(11) Uani 1 2 d S . .
C3B C 0.8784(4) 0.7500 0.2477(3) 0.0252(11) Uani 1 2 d S B .
C3AB C 0.9739(4) 0.7500 0.2747(3) 0.0258(11) Uani 1 2 d S . .
C4B C 1.0568(4) 0.7500 0.2396(3) 0.0310(12) Uani 1 2 d S B .
H4B H 1.0584 0.7500 0.1883 0.037 Uiso 1 2 calc SR . .
C5B C 1.1378(4) 0.7500 0.2807(3) 0.0367(14) Uani 1 2 d S . .
H5B H 1.1952 0.7500 0.2571 0.044 Uiso 1 2 calc SR B .
C6B C 1.1363(5) 0.7500 0.3544(4) 0.0516(19) Uani 1 2 d S B .
H6B H 1.1926 0.7500 0.3814 0.062 Uiso 1 2 calc SR . .
C7B C 1.0524(5) 0.7500 0.3906(3) 0.055(2) Uani 1 2 d S . .
H7B H 1.0513 0.7500 0.4419 0.066 Uiso 1 2 calc SR B .
C7AB C 0.9716(4) 0.7500 0.3500(3) 0.0336(13) Uani 1 2 d S B .
C11B C 0.6399(6) 0.7222(10) 0.0756(4) 0.026(4) Uani 0.50 1 d P B -1
H11B H 0.6950 0.7158 0.0444 0.031 Uiso 0.50 1 calc PR B -1
C12B C 0.6116(7) 0.8522(11) 0.0892(5) 0.0274(19) Uani 0.50 1 d P B -1
H12B H 0.6504 0.9226 0.0661 0.033 Uiso 0.50 1 calc PR B -1
C13B C 0.5091(10) 0.8935(14) 0.0977(6) 0.030(3) Uani 0.50 1 d P B -1
H13C H 0.5001 0.9846 0.0772 0.035 Uiso 0.50 1 calc PR B -1
H13D H 0.4698 0.8308 0.0692 0.035 Uiso 0.50 1 calc PR B -1
C14B C 0.4782(7) 0.8933(9) 0.1751(6) 0.038(2) Uani 0.50 1 d P B -1
H14C H 0.4111 0.8764 0.1758 0.046 Uiso 0.50 1 calc PR B -1
H14D H 0.4896 0.9831 0.1964 0.046 Uiso 0.50 1 calc PR B -1
C15B C 0.5271(7) 0.7885(9) 0.2210(6) 0.028(3) Uani 0.50 1 d P B -1
H15B H 0.5207 0.8014 0.2742 0.033 Uiso 0.50 1 calc PR B -1
C16B C 0.5440(6) 0.6599(10) 0.2009(5) 0.0265(19) Uani 0.50 1 d P B -1
H16B H 0.5469 0.5954 0.2423 0.032 Uiso 0.50 1 calc PR B -1
C17B C 0.5067(10) 0.5979(14) 0.1309(8) 0.035(3) Uani 0.50 1 d P B -1
H17C H 0.4505 0.6469 0.1151 0.042 Uiso 0.50 1 calc PR B -1
H17D H 0.4894 0.5033 0.1400 0.042 Uiso 0.50 1 calc PR B -1
C18B C 0.5770(7) 0.6028(10) 0.0707(5) 0.031(2) Uani 0.50 1 d P B -1
H18C H 0.6145 0.5198 0.0726 0.038 Uiso 0.50 1 calc PR B -1
H18D H 0.5438 0.6047 0.0235 0.038 Uiso 0.50 1 calc PR B -1
C21B C 0.8865(13) 0.599(3) 0.1136(17) 0.039(5) Uani 0.50 1 d P B -1
H21B H 0.9540 0.6175 0.1168 0.046 Uiso 0.50 1 calc PR B -1
C22B C 0.8707(9) 0.4683(14) 0.1480(8) 0.056(4) Uani 0.50 1 d P B -1
H22D H 0.8891 0.4732 0.1992 0.068 Uiso 0.50 1 calc PR B -1
H22E H 0.9073 0.3993 0.1240 0.068 Uiso 0.50 1 calc PR B -1
H22F H 0.8053 0.4452 0.1438 0.068 Uiso 0.50 1 calc PR B -1
C23B C 0.8573(7) 0.5967(12) 0.0307(5) 0.054(3) Uani 0.50 1 d P B -1
H23D H 0.8689 0.6850 0.0094 0.065 Uiso 0.50 1 calc PR B -1
H23E H 0.7916 0.5754 0.0258 0.065 Uiso 0.50 1 calc PR B -1
H23F H 0.8932 0.5283 0.0056 0.065 Uiso 0.50 1 calc PR B -1
C24B C 0.8570(13) 0.896(3) 0.1128(18) 0.033(4) Uani 0.50 1 d P B -1
H24B H 0.8193 0.9024 0.0671 0.040 Uiso 0.50 1 calc PR B -1
C25B C 0.9561(7) 0.9168(13) 0.0941(6) 0.062(3) Uani 0.50 1 d P B -1
H25D H 0.9763 0.8434 0.0629 0.075 Uiso 0.50 1 calc PR B -1
H25E H 0.9940 0.9178 0.1386 0.075 Uiso 0.50 1 calc PR B -1
H25F H 0.9628 1.0026 0.0688 0.075 Uiso 0.50 1 calc PR B -1
C26B C 0.8278(9) 1.0153(12) 0.1638(8) 0.050(3) Uani 0.50 1 d P B -1
H26D H 0.7628 1.0053 0.1760 0.060 Uiso 0.50 1 calc PR B -1
H26E H 0.8366 1.1010 0.1389 0.060 Uiso 0.50 1 calc PR B -1
H26F H 0.8657 1.0134 0.2082 0.060 Uiso 0.50 1 calc PR B -1
C27B C 0.6999(7) 0.5927(10) 0.3267(5) 0.038(2) Uani 0.50 1 d P B -1
H27D H 0.6333 0.5775 0.3234 0.045 Uiso 0.50 1 calc PR B -1
H27E H 0.7207 0.5855 0.3772 0.045 Uiso 0.50 1 calc PR B -1
H27F H 0.7315 0.5251 0.2977 0.045 Uiso 0.50 1 calc PR B -1
C28B C 0.6777(7) 0.8336(10) 0.3448(5) 0.038(2) Uani 0.50 1 d P B -1
H28D H 0.6107 0.8234 0.3413 0.045 Uiso 0.50 1 calc PR B -1
H28E H 0.6948 0.9241 0.3291 0.045 Uiso 0.50 1 calc PR B -1
H28F H 0.6983 0.8202 0.3951 0.045 Uiso 0.50 1 calc PR B -1
P2 P 0.72932(11) 0.2500 0.44586(9) 0.0390(4) Uani 1 2 d S . .
F1 F 0.6856(4) 0.277(3) 0.5213(3) 0.082(8) Uani 0.50 1 d P C -1
F2 F 0.7731(4) 0.2103(7) 0.3703(3) 0.071(3) Uani 0.50 1 d P C -1
F3 F 0.6798(7) 0.3741(12) 0.4132(8) 0.084(4) Uani 0.50 1 d P C -1
F4 F 0.7770(6) 0.1176(9) 0.4820(6) 0.073(3) Uani 0.50 1 d P C -1
F5 F 0.6419(6) 0.1585(11) 0.4220(6) 0.065(3) Uani 0.50 1 d P C -1
F6 F 0.8158(6) 0.3339(10) 0.4671(5) 0.069(2) Uani 0.50 1 d P C -1
P3 P 0.21733(17) 0.6891(3) 0.05786(13) 0.0352(5) Uani 0.50 1 d P D -1
F7 F 0.3065(4) 0.766(4) 0.0352(3) 0.080(6) Uani 0.50 1 d P D -1
F8 F 0.1275(4) 0.6066(7) 0.0801(4) 0.0561(16) Uani 0.50 1 d P D -1
F9 F 0.1717(4) 0.7221(13) -0.0186(3) 0.061(4) Uani 0.50 1 d P D -1
F10 F 0.2629(4) 0.6528(7) 0.1339(3) 0.0617(17) Uani 0.50 1 d P D -1
F11 F 0.1727(5) 0.8236(7) 0.0909(4) 0.0609(17) Uani 0.50 1 d P D -1
F12 F 0.2584(5) 0.5539(8) 0.0257(4) 0.076(2) Uani 0.50 1 d P D -1

loop_
_atom_site_aniso_label
_atom_site_aniso_U_11
_atom_site_aniso_U_22
_atom_site_aniso_U_33
_atom_site_aniso_U_23
_atom_site_aniso_U_13
_atom_site_aniso_U_12
Ir1A 0.02446(11) 0.02506(12) 0.02256(11) 0.000 0.00398(8) 0.000
P1A 0.0265(7) 0.017(6) 0.0155(6) -0.0013(10) 0.0043(5) -0.0006(11)
N1A 0.027(3) 0.039(16) 0.017(2) -0.001(3) -0.0014(19) 0.002(4)
C1A 0.039(3) 0.033(3) 0.016(3) 0.000 0.003(2) 0.000
C2A 0.032(3) 0.027(3) 0.020(3) 0.000 0.001(2) 0.000
C3A 0.034(3) 0.020(3) 0.018(2) 0.000 0.003(2) 0.000
C3AA 0.034(3) 0.017(2) 0.020(3) 0.000 0.005(2) 0.000
C4A 0.031(3) 0.032(3) 0.022(3) 0.000 0.003(2) 0.000
C5A 0.029(3) 0.034(3) 0.035(3) 0.000 0.005(2) 0.000
C6A 0.033(3) 0.039(3) 0.034(3) 0.000 0.015(3) 0.000
C7A 0.042(3) 0.034(3) 0.024(3) 0.000 0.013(2) 0.000
C7AA 0.038(3) 0.021(3) 0.017(2) 0.000 0.007(2) 0.000
C11A 0.041(11) 0.030(10) 0.030(8) 0.000(6) 0.017(7) 0.002(7)
C12A 0.036(9) 0.026(9) 0.025(7) 0.005(5) 0.009(6) -0.003(5)
C13A 0.049(6) 0.027(5) 0.041(5) 0.009(4) 0.017(5) -0.001(5)
C14A 0.034(6) 0.025(5) 0.050(8) -0.007(6) 0.004(6) -0.011(4)
C15A 0.024(5) 0.038(8) 0.050(8) -0.013(5) -0.003(5) -0.005(5)
C16A 0.028(5) 0.045(15) 0.039(5) -0.002(5) 0.010(4) -0.002(5)
C17A 0.041(7) 0.042(7) 0.039(7) 0.009(5) 0.002(6) 0.006(5)
C18A 0.037(6) 0.024(5) 0.045(6) -0.004(5) 0.018(5) 0.006(4)
C21A 0.032(5) 0.046(6) 0.021(4) -0.002(4) 0.003(3) -0.001(4)
C22A 0.051(6) 0.066(7) 0.028(4) -0.020(4) 0.006(4) -0.011(5)
C23A 0.070(8) 0.039(7) 0.046(6) -0.009(6) 0.009(6) -0.011(7)
C24A 0.036(5) 0.030(6) 0.027(5) 0.010(5) 0.008(4) 0.005(5)
C25A 0.049(6) 0.022(4) 0.064(7) 0.005(4) 0.001(5) 0.000(4)
C26A 0.047(5) 0.060(6) 0.036(5) 0.012(4) 0.003(4) 0.015(5)
C27A 0.040(5) 0.035(5) 0.044(5) 0.017(4) 0.007(4) 0.016(4)
C28A 0.038(5) 0.044(6) 0.032(5) -0.013(4) -0.002(4) -0.003(4)
Ir1B 0.02471(12) 0.0234(7) 0.01988(12) -0.00015(12) 0.00322(9) -0.00227(14)
P1B 0.0244(7) 0.038(14) 0.0171(7) 0.006(8) 0.0014(5) 0.001(3)
N1B 0.028(3) 0.023(18) 0.023(2) 0.000(4) 0.007(2) 0.003(4)
C1B 0.040(3) 0.050(4) 0.023(3) 0.000 -0.001(2) 0.000
C2B 0.035(3) 0.022(3) 0.016(2) 0.000 0.001(2) 0.000
C3B 0.033(3) 0.022(3) 0.021(3) 0.000 0.000(2) 0.000
C3AB 0.034(3) 0.018(3) 0.025(3) 0.000 -0.001(2) 0.000
C4B 0.033(3) 0.033(3) 0.027(3) 0.000 -0.003(2) 0.000
C5B 0.032(3) 0.041(4) 0.037(3) 0.000 -0.005(3) 0.000
C6B 0.035(3) 0.082(6) 0.037(4) 0.000 -0.009(3) 0.000
C7B 0.043(4) 0.102(6) 0.019(3) 0.000 -0.006(3) 0.000
C7AB 0.040(3) 0.038(3) 0.023(3) 0.000 -0.002(2) 0.000
C11B 0.025(3) 0.029(12) 0.023(3) -0.005(3) 0.001(3) -0.005(4)
C12B 0.021(5) 0.032(7) 0.030(5) 0.006(4) -0.005(4) -0.002(4)
C13B 0.032(6) 0.017(5) 0.039(7) 0.001(6) -0.016(7) 0.006(4)
C14B 0.045(6) 0.031(5) 0.038(5) -0.005(4) 0.002(5) 0.010(4)
C15B 0.029(4) 0.024(7) 0.030(5) 0.003(3) 0.012(3) -0.009(3)
C16B 0.020(4) 0.028(6) 0.032(5) 0.009(4) 0.013(4) -0.001(4)
C17B 0.034(6) 0.021(5) 0.051(9) 0.001(8) -0.003(8) -0.003(4)
C18B 0.029(6) 0.026(5) 0.038(5) -0.005(4) -0.009(4) -0.003(4)
C21B 0.040(14) 0.045(7) 0.031(6) -0.019(5) -0.018(11) 0.022(11)
C22B 0.060(9) 0.050(8) 0.059(8) -0.017(6) -0.002(7) 0.018(7)
C23B 0.045(5) 0.090(8) 0.029(5) -0.023(5) -0.002(4) 0.022(5)
C24B 0.030(11) 0.034(7) 0.034(6) 0.008(5) -0.012(8) -0.010(9)
C25B 0.029(5) 0.087(9) 0.071(8) 0.041(7) 0.013(5) 0.002(5)
C26B 0.067(9) 0.024(5) 0.058(8) 0.014(5) -0.008(7) -0.005(6)
C27B 0.048(6) 0.035(5) 0.030(5) 0.013(4) 0.003(4) -0.011(5)
C28B 0.046(6) 0.037(6) 0.030(5) -0.006(4) 0.006(4) 0.009(5)
P2 0.0321(8) 0.0517(11) 0.0328(8) 0.000 -0.0067(6) 0.000
F1 0.068(3) 0.13(2) 0.047(3) -0.018(6) 0.009(3) 0.015(6)
F2 0.067(4) 0.096(9) 0.051(3) -0.007(3) 0.011(3) -0.001(3)
F3 0.071(8) 0.054(6) 0.125(8) 0.019(5) -0.048(7) -0.005(5)
F4 0.075(7) 0.067(6) 0.077(6) 0.022(4) -0.020(5) 0.013(4)
F5 0.055(6) 0.068(7) 0.071(5) 0.018(5) -0.031(5) -0.017(4)
F6 0.054(5) 0.087(7) 0.067(5) -0.007(5) -0.011(4) -0.026(4)
P3 0.0292(11) 0.0500(13) 0.0265(11) -0.0054(10) 0.0024(9) 0.0021(10)
F7 0.048(3) 0.138(18) 0.056(3) -0.016(8) 0.011(2) -0.038(11)
F8 0.047(3) 0.056(4) 0.065(4) 0.004(3) 0.007(3) -0.013(3)
F9 0.068(3) 0.078(12) 0.037(2) 0.006(3) -0.014(2) -0.007(4)
F10 0.062(4) 0.092(5) 0.030(3) 0.006(3) -0.007(3) 0.002(3)
F11 0.074(5) 0.043(4) 0.066(4) -0.007(3) 0.025(4) -0.003(3)
F12 0.076(4) 0.084(5) 0.068(4) -0.026(4) 0.014(3) 0.031(4)

loop_
_atom_type_symbol
_atom_type_description
_atom_type_scat_dispersion_real
_atom_type_scat_dispersion_imag
_atom_type_scat_source
C C 0.0033 0.0016 'International Tables Vol C Tables 4.2.6.8 and 6.1.1.4'
H H 0.0000 0.0000 'International Tables Vol C Tables 4.2.6.8 and 6.1.1.4'
N N 0.0061 0.0033 'International Tables Vol C Tables 4.2.6.8 and 6.1.1.4'
F F 0.0171 0.0103 'International Tables Vol C Tables 4.2.6.8 and 6.1.1.4'
P P 0.1023 0.0942 'International Tables Vol C Tables 4.2.6.8 and 6.1.1.4'
Ir Ir -1.4442 7.9887 'International Tables Vol C Tables 4.2.6.8 and 6.1.1.4'

loop_
_geom_angle_atom_site_label_1
_geom_angle_atom_site_label_2
_geom_angle_atom_site_label_3
_geom_angle
C12A Ir1A C11A 38.4(4)
C12A Ir1A C15A 80.9(6)
C11A Ir1A C15A 88.3(8)
C12A Ir1A N1A 169.3(9)
C11A Ir1A N1A 151.8(9)
C15A Ir1A N1A 100.2(5)
C12A Ir1A C16A 96.2(7)
C11A Ir1A C16A 80.4(6)
C15A Ir1A C16A 36.1(5)
N1A Ir1A C16A 90.7(4)
C12A Ir1A P1A 89.6(6)
C11A Ir1A P1A 101.8(6)
C15A Ir1A P1A 149.9(5)
N1A Ir1A P1A 84.20(17)
C16A Ir1A P1A 172.8(4)
C3A P1A C24A 107.4(6)
C3A P1A C21A 103.8(5)
C24A P1A C21A 107.6(6)
C3A P1A Ir1A 101.1(2)
C24A P1A Ir1A 111.5(6)
C21A P1A Ir1A 123.8(6)
C2A N1A C28A 108.1(12)
C2A N1A C27A 108.7(12)
C28A N1A C27A 108.2(8)
C2A N1A Ir1A 111.6(5)
C28A N1A Ir1A 113.0(10)
C27A N1A Ir1A 107.1(10)
C7AA C1A C2A 101.3(4)
C3A C2A N1A 124.5(5)
C3A C2A C1A 112.4(5)
N1A C2A C1A 122.4(5)
C2A C3A C3AA 109.1(5)
C2A C3A P1A 116.9(4)
C3AA C3A P1A 133.6(4)
C4A C3AA C7AA 120.4(5)
C4A C3AA C3A 132.2(5)
C7AA C3AA C3A 107.4(5)
C5A C4A C3AA 118.7(5)
C6A C5A C4A 120.7(5)
C5A C6A C7A 121.2(5)
C7AA C7A C6A 118.5(5)
C7A C7AA C3AA 120.6(5)
C7A C7AA C1A 129.6(5)
C3AA C7AA C1A 109.8(4)
C12A C11A C18A 122(2)
C12A C11A Ir1A 70.3(19)
C18A C11A Ir1A 113.4(14)
C11A C12A C13A 126(3)
C11A C12A Ir1A 71(2)
C13A C12A Ir1A 110.1(11)
C12A C13A C14A 112.6(11)
C15A C14A C13A 111.2(8)
C16A C15A C14A 124.0(14)
C16A C15A Ir1A 73.9(10)
C14A C15A Ir1A 114.0(8)
C15A C16A C17A 125.7(15)
C15A C16A Ir1A 69.9(10)
C17A C16A Ir1A 110.1(9)
C16A C17A C18A 112.1(10)
C17A C18A C11A 113.6(12)
C22A C21A C23A 110.7(9)
C22A C21A P1A 111.8(6)
C23A C21A P1A 109.8(8)
C26A C24A C25A 110.4(9)
C26A C24A P1A 117.4(8)
C25A C24A P1A 108.5(7)
C11B Ir1B C12B 38.0(4)
C11B Ir1B C16B 81.4(4)
C12B Ir1B C16B 88.4(3)
C11B Ir1B C15B 96.8(4)
C12B Ir1B C15B 81.1(4)
C16B Ir1B C15B 36.0(4)
C11B Ir1B N1B 156.9(10)
C12B Ir1B N1B 165.1(9)
C16B Ir1B N1B 93.5(6)
C15B Ir1B N1B 91.8(3)
C11B Ir1B P1B 87.7(5)
C12B Ir1B P1B 104.1(9)
C16B Ir1B P1B 143(2)
C15B Ir1B P1B 174.8(7)
N1B Ir1B P1B 83.1(4)
C24B P1B C3B 107(4)
C24B P1B C21B 108.2(6)
C3B P1B C21B 104(3)
C24B P1B Ir1B 105(3)
C3B P1B Ir1B 101.1(5)
C21B P1B Ir1B 130(3)
C2B N1B C28B 108.5(17)
C2B N1B C27B 107.2(17)
C28B N1B C27B 108.7(9)
C2B N1B Ir1B 111.3(6)
C28B N1B Ir1B 107.3(14)
C27B N1B Ir1B 113.8(13)
C2B C1B C7AB 101.5(5)
C3B C2B N1B 124.2(5)
C3B C2B C1B 111.8(5)
N1B C2B C1B 123.4(5)
C2B C3B C3AB 109.1(5)
C2B C3B P1B 117.1(4)
C3AB C3B P1B 133.7(4)
C4B C3AB C7AB 120.6(5)
C4B C3AB C3B 132.1(5)
C7AB C3AB C3B 107.3(5)
C3AB C4B C5B 118.8(6)
C6B C5B C4B 121.1(6)
C5B C6B C7B 120.6(6)
C7AB C7B C6B 118.5(6)
C7B C7AB C3AB 120.4(6)
C7B C7AB C1B 129.4(6)
C3AB C7AB C1B 110.2(5)
C12B C11B C18B 124.7(8)
C12B C11B Ir1B 71.2(5)
C18B C11B Ir1B 110.6(6)
C11B C12B C13B 123.6(9)
C11B C12B Ir1B 70.8(6)
C13B C12B Ir1B 113.1(7)
C14B C13B C12B 113.5(9)
C13B C14B C15B 112.8(9)
C16B C15B C14B 125.6(10)
C16B C15B Ir1B 70.1(6)
C14B C15B Ir1B 109.2(6)
C15B C16B C17B 123.5(11)
C15B C16B Ir1B 73.9(7)
C17B C16B Ir1B 112.2(7)
C16B C17B C18B 112.1(10)
C11B C18B C17B 113.3(9)
C22B C21B C23B 112(2)
C22B C21B P1B 114(3)
C23B C21B P1B 108.5(15)
C25B C24B C26B 107.8(16)
C25B C24B P1B 118.4(19)
C26B C24B P1B 106(2)
F3 P2 F6 92.1(5)
F3 P2 F1 91.1(11)
F6 P2 F1 91.4(7)
F3 P2 F2 92.6(7)
F6 P2 F2 91.1(4)
F1 P2 F2 175.5(11)
F3 P2 F5 89.2(5)
F6 P2 F5 177.7(5)
F1 P2 F5 90.5(8)
F2 P2 F5 86.9(5)
F3 P2 F4 177.4(6)
F6 P2 F4 89.8(5)
F1 P2 F4 87.1(10)
F2 P2 F4 89.1(5)
F5 P2 F4 89.0(5)
F7 P3 F9 89.7(5)
F7 P3 F10 90.9(5)
F9 P3 F10 178.8(6)
F7 P3 F12 89.6(13)
F9 P3 F12 89.7(5)
F10 P3 F12 89.2(4)
F7 P3 F8 178.3(14)
F9 P3 F8 90.4(4)
F10 P3 F8 89.0(3)
F12 P3 F8 88.7(4)
F7 P3 F11 92.2(13)
F9 P3 F11 90.1(5)
F10 P3 F11 90.9(4)
F12 P3 F11 178.2(4)
F8 P3 F11 89.5(3)

loop_
_geom_bond_atom_site_label_1
_geom_bond_atom_site_label_2
_geom_bond_distance
Ir1A C12A 2.13(3)
Ir1A C11A 2.14(3)
Ir1A C15A 2.167(13)
Ir1A N1A 2.203(6)
Ir1A C16A 2.216(14)
Ir1A P1A 2.301(2)
P1A C3A 1.812(5)
P1A C24A 1.821(18)
P1A C21A 1.861(13)
N1A C2A 1.462(8)
N1A C28A 1.500(19)
N1A C27A 1.52(3)
C1A C7AA 1.510(8)
C1A C2A 1.519(7)
C2A C3A 1.321(7)
C3A C3AA 1.486(7)
C3AA C4A 1.391(8)
C3AA C7AA 1.406(7)
C4A C5A 1.388(8)
C5A C6A 1.381(8)
C6A C7A 1.394(9)
C7A C7AA 1.379(7)
C11A C12A 1.405(16)
C11A C18A 1.537(19)
C12A C13A 1.523(17)
C13A C14A 1.547(15)
C14A C15A 1.502(17)
C15A C16A 1.360(17)
C16A C17A 1.500(16)
C17A C18A 1.524(14)
C21A C22A 1.525(11)
C21A C23A 1.538(14)
C24A C26A 1.506(13)
C24A C25A 1.542(15)
Ir1B C11B 2.122(8)
Ir1B C12B 2.128(10)
Ir1B C16B 2.170(9)
Ir1B C15B 2.218(10)
Ir1B N1B 2.231(8)
Ir1B P1B 2.324(11)
P1B C24B 1.81(8)
P1B C3B 1.810(7)
P1B C21B 1.88(7)
N1B C2B 1.460(9)
N1B C28B 1.48(3)
N1B C27B 1.53(3)
C1B C2B 1.491(7)
C1B C7AB 1.508(8)
C2B C3B 1.346(7)
C3B C3AB 1.466(8)
C3AB C4B 1.380(8)
C3AB C7AB 1.394(7)
C4B C5B 1.387(8)
C5B C6B 1.364(9)
C6B C7B 1.403(9)
C7B C7AB 1.382(9)
C11B C12B 1.383(15)
C11B C18B 1.500(13)
C12B C13B 1.557(18)
C13B C14B 1.511(13)
C14B C15B 1.513(13)
C15B C16B 1.357(13)
C16B C17B 1.523(16)
C17B C18B 1.528(16)
C21B C22B 1.47(4)
C21B C23B 1.58(3)
C24B C25B 1.503(19)
C24B C26B 1.58(3)
P2 F3 1.546(13)
P2 F6 1.552(9)
P2 F1 1.569(8)
P2 F2 1.599(6)
P2 F5 1.618(11)
P2 F4 1.626(9)
P3 F7 1.57(2)
P3 F9 1.584(6)
P3 F10 1.585(6)
P3 F12 1.593(7)
P3 F8 1.603(6)
P3 F11 1.613(7)

loop_
_geom_torsion_atom_site_label_1
_geom_torsion_atom_site_label_2
_geom_torsion_atom_site_label_3
_geom_torsion_atom_site_label_4
_geom_torsion
C12A Ir1A P1A C3A 171.3(8)
C11A Ir1A P1A C3A -152.0(8)
C15A Ir1A P1A C3A 100.4(9)
N1A Ir1A P1A C3A 0.0(9)
C16A Ir1A P1A C3A -44(4)
C12A Ir1A P1A C24A 57.3(7)
C11A Ir1A P1A C24A 94.0(8)
C15A Ir1A P1A C24A -13.5(8)
N1A Ir1A P1A C24A -113.9(8)
C16A Ir1A P1A C24A -158(3)
C12A Ir1A P1A C21A -73.6(8)
C11A Ir1A P1A C21A -36.9(9)
C15A Ir1A P1A C21A -144.4(9)
N1A Ir1A P1A C21A 115.2(9)
C16A Ir1A P1A C21A 71(3)
C12A Ir1A N1A C2A -49(4)
C11A Ir1A N1A C2A 110.6(18)
C15A Ir1A N1A C2A -143.6(13)
C16A Ir1A N1A C2A -178.7(14)
P1A Ir1A N1A C2A 6.3(14)
C12A Ir1A N1A C28A 73(3)
C11A Ir1A N1A C28A -127.4(18)
C15A Ir1A N1A C28A -21.6(12)
C16A Ir1A N1A C28A -56.6(11)
P1A Ir1A N1A C28A 128.4(12)
C12A Ir1A N1A C27A -168(3)
C11A Ir1A N1A C27A -8.3(16)
C15A Ir1A N1A C27A 97.5(8)
C16A Ir1A N1A C27A 62.4(7)
P1A Ir1A N1A C27A -112.6(8)
C28A N1A C2A C3A -139.3(5)
C27A N1A C2A C3A 103.5(6)
Ir1A N1A C2A C3A -14.5(18)
C28A N1A C2A C1A 51.3(17)
C27A N1A C2A C1A -65.9(12)
Ir1A N1A C2A C1A 176.2(5)
C7AA C1A C2A C3A 0.0
C7AA C1A C2A N1A 170.6(12)
N1A C2A C3A C3AA -170.3(13)
C1A C2A C3A C3AA 0.0
N1A C2A C3A P1A 15.2(14)
C1A C2A C3A P1A -174.5(5)
C24A P1A C3A C2A 109.6(4)
C21A P1A C3A C2A -136.6(4)
Ir1A P1A C3A C2A -7.4(7)
C24A P1A C3A C3AA -63.2(8)
C21A P1A C3A C3AA 50.6(9)
Ir1A P1A C3A C3AA 179.77(6)
C2A C3A C3AA C4A 180.0
P1A C3A C3AA C4A -6.7(6)
C2A C3A C3AA C7AA 0.0
P1A C3A C3AA C7AA 173.3(6)
C7AA C3AA C4A C5A 0.0
C3A C3AA C4A C5A 180.0
C3AA C4A C5A C6A 0.0
C4A C5A C6A C7A 0.0
C5A C6A C7A C7AA 0.0
C6A C7A C7AA C3AA 0.0
C6A C7A C7AA C1A 180.0
C4A C3AA C7AA C7A 0.0
C3A C3AA C7AA C7A 180.0
C4A C3AA C7AA C1A 180.0
C3A C3AA C7AA C1A 0.0
C2A C1A C7AA C7A 180.0
C2A C1A C7AA C3AA 0.0
C15A Ir1A C11A C12A 77.4(15)
N1A Ir1A C11A C12A -173.9(8)
C16A Ir1A C11A C12A 112.8(15)
P1A Ir1A C11A C12A -74.1(15)
C12A Ir1A C11A C18A -117(3)
C15A Ir1A C11A C18A -39.8(14)
N1A Ir1A C11A C18A 69(2)
C16A Ir1A C11A C18A -4.3(13)
P1A Ir1A C11A C18A 168.7(13)
C18A C11A C12A C13A 4(5)
Ir1A C11A C12A C13A -102(3)
C18A C11A C12A Ir1A 106(2)
C15A Ir1A C12A C11A -98.9(16)
N1A Ir1A C12A C11A 164(3)
C16A Ir1A C12A C11A -66.1(15)
P1A Ir1A C12A C11A 109.7(15)
C11A Ir1A C12A C13A 122(3)
C15A Ir1A C12A C13A 23.5(14)
N1A Ir1A C12A C13A -73(4)
C16A Ir1A C12A C13A 56.3(15)
P1A Ir1A C12A C13A -127.9(15)
C11A C12A C13A C14A 44(3)
Ir1A C12A C13A C14A -37.1(18)
C12A C13A C14A C15A 31.9(16)
C13A C14A C15A C16A -97.8(15)
C13A C14A C15A Ir1A -11.6(12)
C12A Ir1A C15A C16A 113.9(12)
C11A Ir1A C15A C16A 76.0(11)
N1A Ir1A C15A C16A -76.9(12)
P1A Ir1A C15A C16A -173.0(6)
C12A Ir1A C15A C14A -6.6(11)
C11A Ir1A C15A C14A -44.5(10)
N1A Ir1A C15A C14A 162.6(10)
C16A Ir1A C15A C14A -120.5(16)
P1A Ir1A C15A C14A 66.5(13)
C14A C15A C16A C17A 8(2)
Ir1A C15A C16A C17A -100.9(14)
C14A C15A C16A Ir1A 108.5(13)
C12A Ir1A C16A C15A -65.2(11)
C11A Ir1A C16A C15A -100.4(12)
N1A Ir1A C16A C15A 106.6(12)
P1A Ir1A C16A C15A 151(3)
C12A Ir1A C16A C17A 56.6(10)
C11A Ir1A C16A C17A 21.4(10)
C15A Ir1A C16A C17A 121.8(16)
N1A Ir1A C16A C17A -131.6(11)
P1A Ir1A C16A C17A -88(3)
C15A C16A C17A C18A 44.4(19)
Ir1A C16A C17A C18A -34.8(12)
C16A C17A C18A C11A 32.3(16)
C12A C11A C18A C17A -94(3)
Ir1A C11A C18A C17A -13.5(17)
C3A P1A C21A C22A -172.2(7)
C24A P1A C21A C22A -58.5(8)
Ir1A P1A C21A C22A 73.9(10)
C3A P1A C21A C23A 64.6(8)
C24A P1A C21A C23A 178.2(6)
Ir1A P1A C21A C23A -49.3(8)
C3A P1A C24A C26A 68.9(9)
C21A P1A C24A C26A -42.3(8)
Ir1A P1A C24A C26A 178.9(7)
C3A P1A C24A C25A -57.0(7)
C21A P1A C24A C25A -168.2(6)
Ir1A P1A C24A C25A 53.0(7)
C11B Ir1B P1B C24B 78.1(17)
C12B Ir1B P1B C24B 44(2)
C16B Ir1B P1B C24B 150(2)
C15B Ir1B P1B C24B -131(22)
N1B Ir1B P1B C24B -123(2)
C11B Ir1B P1B C3B -171(3)
C12B Ir1B P1B C3B 154(3)
C16B Ir1B P1B C3B -99(3)
C15B Ir1B P1B C3B -21(27)
N1B Ir1B P1B C3B -12(3)
C11B Ir1B P1B C21B -52(3)
C12B Ir1B P1B C21B -87(3)
C16B Ir1B P1B C21B 20(3)
C15B Ir1B P1B C21B 98(22)
N1B Ir1B P1B C21B 107(3)
C11B Ir1B N1B C2B 84(3)
C12B Ir1B N1B C2B -103.2(11)
C16B Ir1B N1B C2B 159.8(19)
C15B Ir1B N1B C2B -164.2(19)
P1B Ir1B N1B C2B 17(3)
C11B Ir1B N1B C28B -157.8(9)
C12B Ir1B N1B C28B 15(3)
C16B Ir1B N1B C28B -81.7(13)
C15B Ir1B N1B C28B -45.7(13)
P1B Ir1B N1B C28B 135(3)
C11B Ir1B N1B C27B -37.5(10)
C12B Ir1B N1B C27B 136(2)
C16B Ir1B N1B C27B 38.6(9)
C15B Ir1B N1B C27B 74.6(9)
P1B Ir1B N1B C27B -105(2)
C28B N1B C2B C3B -135.2(6)
C27B N1B C2B C3B 107.6(6)
Ir1B N1B C2B C3B -17(3)
C28B N1B C2B C1B 54(2)
C27B N1B C2B C1B -63.3(18)
Ir1B N1B C2B C1B 171.7(6)
C7AB C1B C2B C3B 0.0
C7AB C1B C2B N1B 171.9(18)
N1B C2B C3B C3AB -171.8(18)
C1B C2B C3B C3AB 0.000(1)
N1B C2B C3B P1B 6(4)
C1B C2B C3B P1B 177(3)
C24B P1B C3B C2B 117.8(10)
C21B P1B C3B C2B -128.1(13)
Ir1B P1B C3B C2B 8(4)
C24B P1B C3B C3AB -66(5)
C21B P1B C3B C3AB 48(5)
Ir1B P1B C3B C3AB -175.11(9)
C2B C3B C3AB C4B 180.0
P1B C3B C3AB C4B 3(4)
C2B C3B C3AB C7AB 0.000(1)
P1B C3B C3AB C7AB -177(4)
C7AB C3AB C4B C5B 0.000(1)
C3B C3AB C4B C5B 180.0
C3AB C4B C5B C6B 0.000(1)
C4B C5B C6B C7B 0.000(1)
C5B C6B C7B C7AB 0.000(2)
C6B C7B C7AB C3AB 0.000(1)
C6B C7B C7AB C1B 180.0
C4B C3AB C7AB C7B 0.000(1)
C3B C3AB C7AB C7B 180.0
C4B C3AB C7AB C1B 180.0
C3B C3AB C7AB C1B 0.0
C2B C1B C7AB C7B 180.000(1)
C2B C1B C7AB C3AB 0.0
C16B Ir1B C11B C12B 98.6(6)
C15B Ir1B C11B C12B 66.0(6)
N1B Ir1B C11B C12B 177.1(9)
P1B Ir1B C11B C12B -117(2)
C12B Ir1B C11B C18B -121.0(8)
C16B Ir1B C11B C18B -22.4(6)
C15B Ir1B C11B C18B -55.1(6)
N1B Ir1B C11B C18B 56.1(12)
P1B Ir1B C11B C18B 122(2)
C18B C11B C12B C13B -3.0(15)
Ir1B C11B C12B C13B -105.5(9)
C18B C11B C12B Ir1B 102.5(9)
C16B Ir1B C12B C11B -78.0(6)
C15B Ir1B C12B C11B -113.4(6)
N1B Ir1B C12B C11B -175.6(18)
P1B Ir1B C12B C11B 67(2)
C11B Ir1B C12B C13B 119.3(10)
C16B Ir1B C12B C13B 41.3(8)
C15B Ir1B C12B C13B 5.9(8)
N1B Ir1B C12B C13B -56(2)
P1B Ir1B C12B C13B -174(2)
C11B C12B C13B C14B 93.4(13)
Ir1B C12B C13B C14B 11.8(13)
C12B C13B C14B C15B -31.6(14)
C13B C14B C15B C16B -43.5(14)
C13B C14B C15B Ir1B 35.2(11)
C11B Ir1B C15B C16B 65.1(7)
C12B Ir1B C15B C16B 99.8(7)
N1B Ir1B C15B C16B -93.4(11)
P1B Ir1B C15B C16B -85(24)
C11B Ir1B C15B C14B -56.9(7)
C12B Ir1B C15B C14B -22.2(6)
C16B Ir1B C15B C14B -122.0(11)
N1B Ir1B C15B C14B 144.6(11)
P1B Ir1B C15B C14B 153(24)
C14B C15B C16B C17B -6.6(16)
Ir1B C15B C16B C17B -106.4(10)
C14B C15B C16B Ir1B 99.8(10)
C11B Ir1B C16B C15B -114.4(7)
C12B Ir1B C16B C15B -76.9(7)
N1B Ir1B C16B C15B 88.3(10)
P1B Ir1B C16B C15B 171.4(6)
C11B Ir1B C16B C17B 5.8(8)
C12B Ir1B C16B C17B 43.3(8)
C15B Ir1B C16B C17B 120.2(12)
N1B Ir1B C16B C17B -151.5(11)
P1B Ir1B C16B C17B -68.5(10)
C15B C16B C17B C18B 96.7(12)
Ir1B C16B C17B C18B 11.8(13)
C12B C11B C18B C17B -45.0(13)
Ir1B C11B C18B C17B 36.0(10)
C16B C17B C18B C11B -31.4(13)
C24B P1B C21B C22B 177.0(17)
C3B P1B C21B C22B 64(3)
Ir1B P1B C21B C22B -54(3)
C24B P1B C21B C23B -58(2)
C3B P1B C21B C23B -171(2)
Ir1B P1B C21B C23B 71(3)
C3B P1B C24B C25B 68(3)
C21B P1B C24B C25B -44(2)
Ir1B P1B C24B C25B 174.3(18)
C3B P1B C24B C26B -54(2)
C21B P1B C24B C26B -164.9(14)
Ir1B P1B C24B C26B 53.0(17)
